data_4068862
loop_
_publ_author_name
'Alberola, Antonio'
'Blair, Victoria L.'
'Carrella, Luca M.'
'Clegg, William'
'Kennedy, Alan R.'
'Klett, Jan'
'Mulvey, Robert E.'
'Newton, Sean'
'Rentschler, Eva'
'Russo, Luca'

_publ_section_title
;
 Bis[(trimethylsilyl)methyl]manganese: Structural Variations of Its
 Solvent-Free and TMEDA-, Pyridine-, and Dioxane-Complexed Forms
;
_journal_issue 7
_journal_name_full Organometallics
_journal_page_first 2112
_journal_paper_doi 10.1021/om801135d
_journal_volume 28
_journal_year 2009
_chemical_formula_moiety 'C14 H38 Mn N2 Si2'
_chemical_formula_sum 'C14 H38 Mn N2 Si2'
_chemical_formula_weight 345.58
_chemical_name_systematic
;
 ?
;
_space_group_IT_number 15
_symmetry_cell_setting monoclinic
_symmetry_space_group_name_Hall '-C 2yc'
_symmetry_space_group_name_H-M 'C 1 2/c 1'
_atom_sites_solution_hydrogens mixed
_atom_sites_solution_primary direct
_atom_sites_solution_secondary difmap
_audit_creation_method SHELXL-97
_cell_angle_alpha 90.00
_cell_angle_beta 107.800(3)
_cell_angle_gamma 90.00
_cell_formula_units_Z 4
_cell_length_a 18.3438(10)
_cell_length_b 9.8222(5)
_cell_length_c 12.5923(7)
_cell_measurement_reflns_used 3277
_cell_measurement_temperature 123(2)
_cell_measurement_theta_max 30.03
_cell_measurement_theta_min 1.00
_cell_volume 2160.2(2)
_computing_cell_refinement 'DENZO and COLLECT'
_computing_data_collection 'DENZO and COLLECT'
_computing_data_reduction 'DENZO and COLLECT'
_computing_molecular_graphics SHELXTL
_computing_publication_material 'SHELXL97 and local programs'
_computing_structure_refinement SHELXL97
_computing_structure_solution SHELXS97
_diffrn_ambient_temperature 123(2)
_diffrn_measured_fraction_theta_full 0.998
_diffrn_measured_fraction_theta_max 0.998
_diffrn_measurement_device_type 'Nonius KappaCCD'
_diffrn_measurement_method '\w and \f scans'
_diffrn_radiation_monochromator graphite
_diffrn_radiation_source 'fine-focus sealed tube'
_diffrn_radiation_type MoK\a
_diffrn_radiation_wavelength 0.71073
_diffrn_reflns_av_R_equivalents 0.044
_diffrn_reflns_av_sigmaI/netI 0.0392
_diffrn_reflns_limit_h_max 25
_diffrn_reflns_limit_h_min -25
_diffrn_reflns_limit_k_max 13
_diffrn_reflns_limit_k_min -13
_diffrn_reflns_limit_l_max 17
_diffrn_reflns_limit_l_min -17
_diffrn_reflns_number 16907
_diffrn_reflns_theta_full 30.00
_diffrn_reflns_theta_max 30.00
_diffrn_reflns_theta_min 3.12
_diffrn_standards_number 0
_exptl_absorpt_coefficient_mu 0.715
_exptl_absorpt_correction_type none
_exptl_crystal_colour brown
_exptl_crystal_density_diffrn 1.063
_exptl_crystal_density_method 'not measured'
_exptl_crystal_description rhomboid
_exptl_crystal_F_000 756
_exptl_crystal_size_max 0.30
_exptl_crystal_size_mid 0.20
_exptl_crystal_size_min 0.18
_refine_diff_density_max 0.331
_refine_diff_density_min -0.338
_refine_diff_density_rms 0.054
_refine_ls_extinction_method none
_refine_ls_goodness_of_fit_ref 1.053
_refine_ls_hydrogen_treatment mixed
_refine_ls_matrix_type full
_refine_ls_number_parameters 100
_refine_ls_number_reflns 3146
_refine_ls_number_restraints 0
_refine_ls_restrained_S_all 1.053
_refine_ls_R_factor_all 0.0587
_refine_ls_R_factor_gt 0.0330
_refine_ls_shift/su_max 0.000
_refine_ls_shift/su_mean 0.000
_refine_ls_structure_factor_coef Fsqd
_refine_ls_weighting_details 'calc w=1/[\s^2^(Fo^2^)+(0.0300P)^2^+1.1800P] where P=(Fo^2^+2Fc^2^)/3'
_refine_ls_weighting_scheme calc
_refine_ls_wR_factor_gt 0.0701
_refine_ls_wR_factor_ref 0.0784
_reflns_number_gt 2312
_reflns_number_total 3146
_reflns_threshold_expression I>2\s(I)
_cod_data_source_file om801135d_si_001.cif
_cod_data_source_block grem260
_cod_original_sg_symbol_H-M C2/c
_cod_database_code 4068862

loop_
_symmetry_equiv_pos_as_xyz
'x, y, z'
'-x, y, -z+1/2'
'x+1/2, y+1/2, z'
'-x+1/2, y+1/2, -z+1/2'
'-x, -y, -z'
'x, -y, z-1/2'
'-x+1/2, -y+1/2, -z'
'x+1/2, -y+1/2, z-1/2'

loop_
_atom_site_label
_atom_site_type_symbol
_atom_site_fract_x
_atom_site_fract_y
_atom_site_fract_z
_atom_site_U_iso_or_equiv
_atom_site_adp_type
_atom_site_occupancy
_atom_site_symmetry_multiplicity
_atom_site_calc_flag
_atom_site_refinement_flags
Mn1 Mn 0.0000 0.59935(3) 0.2500 0.01916(9) Uani 1 2 d S
Si1 Si 0.16486(2) 0.39700(4) 0.31468(3) 0.02395(11) Uani 1 1 d .
N1 N -0.02873(7) 0.78105(12) 0.12533(10) 0.0241(3) Uani 1 1 d .
C1 C 0.10325(9) 0.52580(16) 0.22509(13) 0.0251(3) Uani 1 1 d .
C2 C 0.19473(11) 0.4479(2) 0.46519(14) 0.0474(5) Uani 1 1 d .
H2A H 0.2232 0.5337 0.4747 0.071 Uiso 1 1 calc R
H2B H 0.2274 0.3768 0.5102 0.071 Uiso 1 1 calc R
H2C H 0.1492 0.4597 0.4894 0.071 Uiso 1 1 calc R
C3 C 0.11394(10) 0.22917(17) 0.30281(16) 0.0423(4) Uani 1 1 d .
H3A H 0.0676 0.2403 0.3251 0.063 Uiso 1 1 calc R
H3B H 0.1478 0.1624 0.3516 0.063 Uiso 1 1 calc R
H3C H 0.0999 0.1972 0.2254 0.063 Uiso 1 1 calc R
C4 C 0.25563(11) 0.3652(2) 0.27918(19) 0.0525(5) Uani 1 1 d .
H4A H 0.2431 0.3292 0.2031 0.079 Uiso 1 1 calc R
H4B H 0.2872 0.2991 0.3317 0.079 Uiso 1 1 calc R
H4C H 0.2840 0.4508 0.2842 0.079 Uiso 1 1 calc R
C5 C -0.11191(9) 0.80347(18) 0.07585(15) 0.0376(4) Uani 1 1 d .
H5A H -0.1357 0.8121 0.1355 0.056 Uiso 1 1 calc R
H5B H -0.1346 0.7261 0.0280 0.056 Uiso 1 1 calc R
H5C H -0.1206 0.8871 0.0313 0.056 Uiso 1 1 calc R
C6 C 0.00530(10) 0.76396(16) 0.03396(13) 0.0331(4) Uani 1 1 d .
H6A H -0.0177 0.6847 -0.0112 0.050 Uiso 1 1 calc R
H6B H 0.0607 0.7502 0.0654 0.050 Uiso 1 1 calc R
H6C H -0.0045 0.8456 -0.0130 0.050 Uiso 1 1 calc R
C7 C 0.00721(10) 0.89988(14) 0.19385(13) 0.0305(3) Uani 1 1 d .
H7A H -0.0136 0.9847 0.1534 0.037 Uiso 1 1 calc R
H7B H 0.0631 0.8983 0.2055 0.037 Uiso 1 1 calc R
H1A H 0.1330(10) 0.6007(17) 0.2275(15) 0.036(5) Uiso 1 1 d .
H1B H 0.0885(10) 0.4893(18) 0.1497(15) 0.040(5) Uiso 1 1 d .

loop_
_atom_site_aniso_label
_atom_site_aniso_U_11
_atom_site_aniso_U_22
_atom_site_aniso_U_33
_atom_site_aniso_U_23
_atom_site_aniso_U_13
_atom_site_aniso_U_12
Mn1 0.01731(15) 0.01780(15) 0.02231(16) 0.000 0.00598(11) 0.000
Si1 0.0187(2) 0.0244(2) 0.0293(2) 0.00217(17) 0.00820(17) 0.00359(16)
N1 0.0250(6) 0.0225(6) 0.0252(6) 0.0017(5) 0.0083(5) -0.0003(5)
C1 0.0240(8) 0.0242(7) 0.0287(8) 0.0008(6) 0.0103(6) 0.0014(6)
C2 0.0486(11) 0.0477(11) 0.0363(10) -0.0004(8) -0.0016(8) 0.0144(9)
C3 0.0366(10) 0.0308(9) 0.0527(11) 0.0090(8) 0.0033(8) -0.0009(8)
C4 0.0347(10) 0.0561(12) 0.0757(14) 0.0168(11) 0.0300(10) 0.0186(9)
C5 0.0283(9) 0.0384(9) 0.0421(10) 0.0124(8) 0.0049(7) 0.0054(7)
C6 0.0426(9) 0.0325(8) 0.0265(8) 0.0036(7) 0.0142(7) 0.0018(7)
C7 0.0393(9) 0.0206(7) 0.0347(8) 0.0007(6) 0.0159(7) -0.0031(7)

loop_
_atom_type_symbol
_atom_type_description
_atom_type_scat_dispersion_real
_atom_type_scat_dispersion_imag
_atom_type_scat_source
Mn Mn 0.3368 0.7283 'International Tables Vol C Tables 4.2.6.8 and 6.1.1.4'
Si Si 0.0817 0.0704 'International Tables Vol C Tables 4.2.6.8 and 6.1.1.4'
N N 0.0061 0.0033 'International Tables Vol C Tables 4.2.6.8 and 6.1.1.4'
C C 0.0033 0.0016 'International Tables Vol C Tables 4.2.6.8 and 6.1.1.4'
H H 0.0000 0.0000 'International Tables Vol C Tables 4.2.6.8 and 6.1.1.4'

loop_
_geom_angle_atom_site_label_1
_geom_angle_atom_site_label_2
_geom_angle_atom_site_label_3
_geom_angle
_geom_angle_site_symmetry_1
_geom_angle_site_symmetry_3
C1 Mn1 C1 140.50(9) . 2
C1 Mn1 N1 109.26(5) . 2
C1 Mn1 N1 100.85(5) 2 2
C1 Mn1 N1 100.85(5) . .
C1 Mn1 N1 109.26(5) 2 .
N1 Mn1 N1 79.92(6) 2 .
C1 Si1 C2 111.88(8) . .
C1 Si1 C4 113.10(8) . .
C2 Si1 C4 106.20(10) . .
C1 Si1 C3 110.99(8) . .
C2 Si1 C3 107.42(9) . .
C4 Si1 C3 106.91(9) . .
C6 N1 C5 108.44(12) . .
C6 N1 C7 108.94(12) . .
C5 N1 C7 110.28(12) . .
C6 N1 Mn1 112.07(9) . .
C5 N1 Mn1 112.96(9) . .
C7 N1 Mn1 104.04(8) . .
Si1 C1 Mn1 123.31(8) . .
Si1 C1 H1A 106.6(11) . .
Mn1 C1 H1A 105.7(11) . .
Si1 C1 H1B 106.3(10) . .
Mn1 C1 H1B 105.8(10) . .
H1A C1 H1B 108.4(15) . .
Si1 C2 H2A 109.5 . .
Si1 C2 H2B 109.5 . .
H2A C2 H2B 109.5 . .
Si1 C2 H2C 109.5 . .
H2A C2 H2C 109.5 . .
H2B C2 H2C 109.5 . .
Si1 C3 H3A 109.5 . .
Si1 C3 H3B 109.5 . .
H3A C3 H3B 109.5 . .
Si1 C3 H3C 109.5 . .
H3A C3 H3C 109.5 . .
H3B C3 H3C 109.5 . .
Si1 C4 H4A 109.5 . .
Si1 C4 H4B 109.5 . .
H4A C4 H4B 109.5 . .
Si1 C4 H4C 109.5 . .
H4A C4 H4C 109.5 . .
H4B C4 H4C 109.5 . .
N1 C5 H5A 109.5 . .
N1 C5 H5B 109.5 . .
H5A C5 H5B 109.5 . .
N1 C5 H5C 109.5 . .
H5A C5 H5C 109.5 . .
H5B C5 H5C 109.5 . .
N1 C6 H6A 109.5 . .
N1 C6 H6B 109.5 . .
H6A C6 H6B 109.5 . .
N1 C6 H6C 109.5 . .
H6A C6 H6C 109.5 . .
H6B C6 H6C 109.5 . .
N1 C7 C7 111.70(11) . 2
N1 C7 H7A 109.3 . .
C7 C7 H7A 109.3 2 .
N1 C7 H7B 109.3 . .
C7 C7 H7B 109.3 2 .
H7A C7 H7B 107.9 . .

loop_
_geom_bond_atom_site_label_1
_geom_bond_atom_site_label_2
_geom_bond_distance
_geom_bond_site_symmetry_2
Mn1 C1 2.1379(15) .
Mn1 C1 2.1379(15) 2
Mn1 N1 2.3284(12) 2
Mn1 N1 2.3284(12) .
Si1 C1 1.8361(15) .
Si1 C2 1.8727(18) .
Si1 C4 1.8775(18) .
Si1 C3 1.8780(17) .
N1 C6 1.4767(19) .
N1 C5 1.4778(19) .
N1 C7 1.4810(19) .
C1 H1A 0.911(17) .
C1 H1B 0.972(18) .
C2 H2A 0.980 .
C2 H2B 0.980 .
C2 H2C 0.980 .
C3 H3A 0.980 .
C3 H3B 0.980 .
C3 H3C 0.980 .
C4 H4A 0.980 .
C4 H4B 0.980 .
C4 H4C 0.980 .
C5 H5A 0.980 .
C5 H5B 0.980 .
C5 H5C 0.980 .
C6 H6A 0.980 .
C6 H6B 0.980 .
C6 H6C 0.980 .
C7 C7 1.516(3) 2
C7 H7A 0.990 .
C7 H7B 0.990 .
